data_2015599
loop_
_publ_author_name
'Sankar Muniappan'
'Sophia Lipstman'
'Israel Goldberg'

_publ_section_title
;Poly[[[\m-5,10,15,20-tetrakis(4-methoxycarbonylphenyl)porphyrinato(2--)]zinc(II)]
 <i>N</i>,<i>N</i>'-dimethylacetamide disolvate]
;
_journal_coeditor_code GA3024
_journal_issue 10
_journal_name_full 'Acta Crystallographica Section C'
_journal_page_first m495
_journal_page_last m497
_journal_paper_doi 10.1107/S0108270106035840
_journal_volume 62
_journal_year 2006
_chemical_formula_iupac '[Zn (C52 H36 N4 O8)] , 2C4 H9 N O'
_chemical_formula_moiety 'C52 H36 N4 O8 Zn , 2C4 H9 N O'
_chemical_formula_sum 'C60 H54 N6 O10 Zn'
_chemical_formula_weight 1084.46
_chemical_name_systematic
;
Poly[[[\m-5,10,15,20-tetrakis(4-carbomethoxyphenyl)porphyrinato(2-)]zinc(II)]
N,N'-dimethylacetamide disolvate]
;
_space_group_IT_number 14
_symmetry_cell_setting monoclinic
_symmetry_space_group_name_Hall '-P 2ybc'
_symmetry_space_group_name_H-M 'P 1 21/c 1'
_atom_sites_solution_hydrogens geom
_atom_sites_solution_primary direct
_atom_sites_solution_secondary difmap
_audit_creation_method SHELXL97
_cell_angle_alpha 90.00
_cell_angle_beta 91.675(3)
_cell_angle_gamma 90.00
_cell_formula_units_Z 2
_cell_length_a 13.8014(4)
_cell_length_b 8.9030(4)
_cell_length_c 21.1399(9)
_cell_measurement_reflns_used 5531
_cell_measurement_temperature 110(2)
_cell_measurement_theta_max 27.88
_cell_measurement_theta_min 1.41
_cell_volume 2596.43(18)
_computing_cell_refinement 'DENZO (Otwinowski & Minor, 1997)'
_computing_data_collection 'COLLECT (Nonius, 1999)'
_computing_data_reduction DENZO
_computing_molecular_graphics 'ORTEPIII (Burnett & Johnson, 1996)'
_computing_publication_material SHELXL97
_computing_structure_refinement 'SHELXL97 (Sheldrick, 1997)'
_computing_structure_solution 'SHELXS97 (Sheldrick, 1997)'
_diffrn_ambient_temperature 110(2)
_diffrn_detector_area_resol_mean 12.8
_diffrn_measured_fraction_theta_full 0.989
_diffrn_measured_fraction_theta_max 0.989
_diffrn_measurement_device_type 'Nonius KappaCCD area-detector'
_diffrn_measurement_method '1\% \f'
_diffrn_radiation_monochromator graphite
_diffrn_radiation_source 'fine-focus sealed tube'
_diffrn_radiation_type MoK\a
_diffrn_radiation_wavelength 0.71073
_diffrn_reflns_av_R_equivalents 0.0810
_diffrn_reflns_av_sigmaI/netI 0.0733
_diffrn_reflns_limit_h_max 18
_diffrn_reflns_limit_h_min -18
_diffrn_reflns_limit_k_max 11
_diffrn_reflns_limit_k_min -11
_diffrn_reflns_limit_l_max 27
_diffrn_reflns_limit_l_min -27
_diffrn_reflns_number 19518
_diffrn_reflns_theta_full 27.89
_diffrn_reflns_theta_max 27.89
_diffrn_reflns_theta_min 2.39
_diffrn_standards_number 0
_exptl_absorpt_coefficient_mu 0.541
_exptl_absorpt_correction_type none
_exptl_crystal_colour red
_exptl_crystal_density_diffrn 1.387
_exptl_crystal_density_method 'not measured'
_exptl_crystal_description needle
_exptl_crystal_F_000 1132
_exptl_crystal_size_max 0.45
_exptl_crystal_size_mid 0.10
_exptl_crystal_size_min 0.10
_refine_diff_density_max 0.634
_refine_diff_density_min -0.544
_refine_ls_extinction_method none
_refine_ls_goodness_of_fit_ref 1.078
_refine_ls_hydrogen_treatment constr
_refine_ls_matrix_type full
_refine_ls_number_parameters 354
_refine_ls_number_reflns 6135
_refine_ls_number_restraints 0
_refine_ls_restrained_S_all 1.078
_refine_ls_R_factor_all 0.0982
_refine_ls_R_factor_gt 0.0642
_refine_ls_shift/su_max 0.002
_refine_ls_shift/su_mean 0.000
_refine_ls_structure_factor_coef Fsqd
_refine_ls_weighting_details 'calc w = 1/[\s^2^(Fo^2^)+(0.0204P)^2^+3.6188P] where P=(Fo^2^+2Fc^2^)/3'
_refine_ls_weighting_scheme calc
_refine_ls_wR_factor_gt 0.1043
_refine_ls_wR_factor_ref 0.1156
_reflns_number_gt 4518
_reflns_number_total 6135
_reflns_threshold_expression I>2\s(I)
_cod_data_source_file ga3024.cif
_cod_data_source_block I
_cod_original_sg_symbol_H-M 'P 21/c'
_cod_database_code 2015599
_cod_database_fobs_code 2015599

loop_
_symmetry_equiv_pos_as_xyz
'x, y, z'
'-x, y+1/2, -z+1/2'
'-x, -y, -z'
'x, -y-1/2, z-1/2'

loop_
_atom_site_type_symbol
_atom_site_label
_atom_site_fract_x
_atom_site_fract_y
_atom_site_fract_z
_atom_site_U_iso_or_equiv
_atom_site_adp_type
_atom_site_calc_flag
_atom_site_refinement_flags
_atom_site_occupancy
Zn Zn 0.5000 0.5000 0.5000 0.01652(12) Uani d S 1
C C1 0.50651(18) 0.7233(3) 0.61000(12) 0.0178(6) Uani d . 1
C C2 0.55096(19) 0.8623(3) 0.63019(13) 0.0223(6) Uani d . 1
H H2 0.5421 0.9116 0.6695 0.027 Uiso calc R 1
C C3 0.60761(19) 0.9098(3) 0.58306(13) 0.0221(6) Uani d . 1
H H3 0.6458 0.9986 0.5829 0.027 Uiso calc R 1
C C4 0.59897(18) 0.8000(3) 0.53307(12) 0.0181(6) Uani d . 1
C C5 0.64958(18) 0.8049(3) 0.47596(12) 0.0174(5) Uani d . 1
C C6 0.64447(18) 0.6959(3) 0.42805(12) 0.0170(5) Uani d . 1
C C7 0.69243(19) 0.7061(3) 0.36823(13) 0.0215(6) Uani d . 1
H H7 0.7334 0.7851 0.3550 0.026 Uiso calc R 1
C C8 0.66763(19) 0.5813(3) 0.33466(13) 0.0207(6) Uani d . 1
H H8 0.6885 0.5561 0.2936 0.025 Uiso calc R 1
C C9 0.60354(17) 0.4940(3) 0.37303(11) 0.0168(5) Uani d . 1
C C10 0.55909(18) 0.3588(3) 0.35461(12) 0.0176(5) Uani d . 1
N N11 0.53677(14) 0.6880(2) 0.55030(10) 0.0167(5) Uani d . 1
N N12 0.59107(15) 0.5663(2) 0.42966(10) 0.0157(5) Uani d . 1
C C13 0.71720(18) 0.9338(3) 0.46742(12) 0.0167(5) Uani d . 1
C C14 0.81698(19) 0.9071(3) 0.46342(13) 0.0203(6) Uani d . 1
H H14 0.8412 0.8075 0.4673 0.024 Uiso calc R 1
C C15 0.88033(18) 1.0248(3) 0.45392(12) 0.0209(6) Uani d . 1
H H15 0.9478 1.0055 0.4514 0.025 Uiso calc R 1
C C16 0.84606(18) 1.1710(3) 0.44803(12) 0.0184(6) Uani d . 1
C C17 0.74705(18) 1.1991(3) 0.45322(12) 0.0182(6) Uani d . 1
H H17 0.7231 1.2989 0.4499 0.022 Uiso calc R 1
C C18 0.68365(19) 1.0811(3) 0.46330(12) 0.0189(6) Uani d . 1
H H18 0.6165 1.1011 0.4674 0.023 Uiso calc R 1
C C19 0.91657(19) 1.2924(3) 0.43530(13) 0.0217(6) Uani d . 1
O O20 1.00352(14) 1.2801(2) 0.44232(11) 0.0351(5) Uani d . 1
O O21 0.87361(13) 1.4178(2) 0.41391(10) 0.0277(5) Uani d . 1
C C22 0.9374(2) 1.5408(3) 0.39855(17) 0.0342(8) Uani d . 1
H H22A 0.9691 1.5788 0.4374 0.051 Uiso calc R 1
H H22B 0.8995 1.6215 0.3782 0.051 Uiso calc R 1
H H22C 0.9866 1.5052 0.3696 0.051 Uiso calc R 1
C C23 0.58595(18) 0.2923(3) 0.29207(12) 0.0173(5) Uani d . 1
C C24 0.6668(2) 0.1985(4) 0.28915(13) 0.0337(8) Uani d . 1
H H24 0.7042 0.1779 0.3266 0.040 Uiso calc R 1
C C25 0.6928(2) 0.1353(4) 0.23242(13) 0.0324(8) Uani d . 1
H H25 0.7473 0.0703 0.2311 0.039 Uiso calc R 1
C C26 0.63931(18) 0.1666(3) 0.17711(12) 0.0188(6) Uani d . 1
C C27 0.55851(19) 0.2590(3) 0.17987(12) 0.0197(6) Uani d . 1
H H27 0.5216 0.2809 0.1424 0.024 Uiso calc R 1
C C28 0.53155(19) 0.3195(3) 0.23715(12) 0.0206(6) Uani d . 1
H H28 0.4751 0.3803 0.2388 0.025 Uiso calc R 1
C C29 0.66900(18) 0.1086(3) 0.11456(12) 0.0177(6) Uani d . 1
O O30 0.62883(13) 0.1405(2) 0.06465(8) 0.0213(4) Uani d . 1
O O31 0.74769(13) 0.0207(2) 0.11978(8) 0.0246(5) Uani d . 1
C C32 0.7877(2) -0.0283(4) 0.06075(13) 0.0279(7) Uani d . 1
H H32A 0.7356 -0.0676 0.0329 0.042 Uiso calc R 1
H H32B 0.8358 -0.1073 0.0692 0.042 Uiso calc R 1
H H32C 0.8188 0.0569 0.0401 0.042 Uiso calc R 1
O O33 1.0124(2) 0.3466(3) 0.16201(13) 0.0611(8) Uani d . 1
C C34 0.9438(3) 0.4405(5) 0.16349(16) 0.0443(9) Uani d . 1
C C35 0.8486(3) 0.4059(5) 0.1322(2) 0.0632(12) Uani d . 1
H H35A 0.8517 0.3074 0.1117 0.095 Uiso calc R 1
H H35B 0.8331 0.4829 0.1004 0.095 Uiso calc R 1
H H35C 0.7983 0.4046 0.1639 0.095 Uiso calc R 1
N N36 0.9567(2) 0.5682(4) 0.19365(15) 0.0463(8) Uani d . 1
C C37 1.0521(2) 0.6100(5) 0.22035(19) 0.0535(11) Uani d . 1
H H37A 1.0989 0.5304 0.2116 0.080 Uiso calc R 1
H H37B 1.0479 0.6234 0.2662 0.080 Uiso calc R 1
H H37C 1.0733 0.7041 0.2011 0.080 Uiso calc R 1
C C38 0.8806(3) 0.6828(5) 0.1978(2) 0.0608(12) Uani d . 1
H H38A 0.8951 0.7666 0.1696 0.091 Uiso calc R 1
H H38B 0.8782 0.7195 0.2415 0.091 Uiso calc R 1
H H38C 0.8179 0.6388 0.1853 0.091 Uiso calc R 1

loop_
_atom_site_aniso_label
_atom_site_aniso_U_11
_atom_site_aniso_U_22
_atom_site_aniso_U_33
_atom_site_aniso_U_12
_atom_site_aniso_U_13
_atom_site_aniso_U_23
Zn 0.0173(2) 0.0173(2) 0.0151(2) -0.0031(2) 0.00324(15) -0.00225(19)
C1 0.0176(12) 0.0192(14) 0.0165(13) 0.0012(11) 0.0008(10) -0.0018(11)
C2 0.0241(14) 0.0232(15) 0.0198(14) -0.0026(12) 0.0026(11) -0.0060(12)
C3 0.0230(14) 0.0209(15) 0.0226(14) -0.0056(12) 0.0012(11) -0.0043(12)
C4 0.0159(12) 0.0196(14) 0.0187(13) -0.0014(11) 0.0004(10) -0.0015(11)
C5 0.0153(12) 0.0173(14) 0.0195(13) 0.0002(11) -0.0011(10) 0.0017(11)
C6 0.0151(12) 0.0185(14) 0.0175(13) -0.0015(11) -0.0009(10) 0.0028(11)
C7 0.0195(13) 0.0243(15) 0.0210(14) -0.0047(12) 0.0039(11) 0.0023(12)
C8 0.0214(13) 0.0244(15) 0.0166(13) -0.0014(12) 0.0040(11) 0.0011(11)
C9 0.0157(11) 0.0176(13) 0.0171(12) 0.0021(12) 0.0008(9) 0.0011(12)
C10 0.0160(12) 0.0214(14) 0.0155(13) 0.0027(11) 0.0000(10) -0.0016(11)
N11 0.0155(10) 0.0174(12) 0.0173(11) -0.0010(9) 0.0012(9) 0.0000(9)
N12 0.0165(10) 0.0169(11) 0.0137(11) 0.0005(9) 0.0003(8) -0.0017(9)
C13 0.0172(12) 0.0203(14) 0.0124(12) -0.0025(11) 0.0006(10) -0.0003(11)
C14 0.0203(13) 0.0168(14) 0.0238(14) 0.0014(11) 0.0018(11) 0.0006(11)
C15 0.0158(12) 0.0255(17) 0.0217(13) -0.0013(11) 0.0034(10) -0.0007(11)
C16 0.0189(13) 0.0206(14) 0.0158(13) -0.0050(11) 0.0012(10) -0.0011(11)
C17 0.0197(13) 0.0165(14) 0.0183(13) -0.0003(11) -0.0010(10) 0.0005(11)
C18 0.0170(13) 0.0221(15) 0.0175(13) 0.0019(12) -0.0001(10) -0.0006(11)
C19 0.0205(14) 0.0231(15) 0.0217(14) -0.0046(12) 0.0013(11) -0.0019(12)
O20 0.0191(10) 0.0311(13) 0.0550(15) -0.0070(9) 0.0003(10) 0.0092(11)
O21 0.0231(10) 0.0225(11) 0.0378(12) -0.0048(9) 0.0035(9) 0.0076(9)
C22 0.0314(16) 0.0241(17) 0.048(2) -0.0083(13) 0.0091(15) 0.0060(14)
C23 0.0157(12) 0.0188(14) 0.0177(13) -0.0027(11) 0.0034(10) -0.0020(11)
C24 0.0286(15) 0.057(2) 0.0156(14) 0.0174(16) -0.0051(12) -0.0049(14)
C25 0.0271(15) 0.049(2) 0.0212(15) 0.0183(15) -0.0042(12) -0.0067(14)
C26 0.0186(13) 0.0204(14) 0.0175(13) -0.0018(11) 0.0019(10) -0.0017(11)
C27 0.0210(13) 0.0213(14) 0.0166(13) 0.0015(11) -0.0022(11) 0.0013(11)
C28 0.0188(13) 0.0225(15) 0.0204(14) 0.0037(12) 0.0016(11) -0.0004(11)
C29 0.0165(12) 0.0173(14) 0.0195(14) -0.0023(11) 0.0018(11) -0.0017(11)
O30 0.0205(9) 0.0270(11) 0.0163(9) 0.0017(8) 0.0000(8) -0.0015(8)
O31 0.0226(9) 0.0321(12) 0.0191(9) 0.0110(9) 0.0004(8) -0.0044(9)
C32 0.0234(14) 0.037(2) 0.0235(14) 0.0082(13) 0.0044(11) -0.0095(13)
O33 0.083(2) 0.0431(16) 0.0587(18) 0.0222(16) 0.0258(15) 0.0088(14)
C34 0.060(2) 0.046(2) 0.0272(18) -0.016(2) 0.0064(17) 0.0057(16)
C35 0.064(3) 0.076(3) 0.048(2) -0.032(2) -0.002(2) -0.003(2)
N36 0.0447(17) 0.0466(19) 0.0476(19) 0.0016(15) -0.0013(14) -0.0045(16)
C37 0.039(2) 0.073(3) 0.047(2) -0.008(2) -0.0070(17) -0.011(2)
C38 0.059(2) 0.052(3) 0.072(3) 0.022(2) 0.019(2) 0.010(2)

loop_
_atom_type_symbol
_atom_type_description
_atom_type_scat_dispersion_real
_atom_type_scat_dispersion_imag
_atom_type_scat_source
C C 0.0033 0.0016 'International Tables Vol C Tables 4.2.6.8 and 6.1.1.4'
H H 0.0000 0.0000 'International Tables Vol C Tables 4.2.6.8 and 6.1.1.4'
O O 0.0106 0.0060 'International Tables Vol C Tables 4.2.6.8 and 6.1.1.4'
N N 0.0061 0.0033 'International Tables Vol C Tables 4.2.6.8 and 6.1.1.4'
Zn Zn 0.2839 1.4301 'International Tables Vol C Tables 4.2.6.8 and 6.1.1.4'

loop_
_geom_angle_atom_site_label_1
_geom_angle_atom_site_label_2
_geom_angle_atom_site_label_3
_geom_angle_site_symmetry_1
_geom_angle_site_symmetry_3
_geom_angle
_geom_angle_publ_flag
N11 Zn N11 . 3_666 180.0 ?
N11 Zn N12 . 3_666 90.37(8) ?
N11 Zn N12 3_666 3_666 89.63(8) ?
N11 Zn N12 . . 89.63(8) yes
N11 Zn N12 3_666 . 90.37(8) yes
N12 Zn N12 3_666 . 180.0 ?
N11 C1 C10 . 3_666 126.1(2) ?
N11 C1 C2 . . 109.3(2) ?
C10 C1 C2 3_666 . 124.6(2) ?
C3 C2 C1 . . 107.5(2) ?
C3 C2 H2 . . 126.2 ?
C1 C2 H2 . . 126.2 ?
C2 C3 C4 . . 106.9(2) ?
C2 C3 H3 . . 126.6 ?
C4 C3 H3 . . 126.6 ?
N11 C4 C5 . . 125.3(2) ?
N11 C4 C3 . . 109.7(2) ?
C5 C4 C3 . . 124.9(2) ?
C6 C5 C4 . . 125.4(2) ?
C6 C5 C13 . . 117.6(2) ?
C4 C5 C13 . . 117.0(2) ?
N12 C6 C5 . . 125.5(2) ?
N12 C6 C7 . . 109.6(2) ?
C5 C6 C7 . . 124.9(2) ?
C8 C7 C6 . . 106.9(2) ?
C8 C7 H7 . . 126.6 ?
C6 C7 H7 . . 126.6 ?
C7 C8 C9 . . 107.2(2) ?
C7 C8 H8 . . 126.4 ?
C9 C8 H8 . . 126.4 ?
N12 C9 C10 . . 125.4(2) ?
N12 C9 C8 . . 109.4(2) ?
C10 C9 C8 . . 125.2(2) ?
C1 C10 C9 3_666 . 125.9(2) ?
C1 C10 C23 3_666 . 116.4(2) ?
C9 C10 C23 . . 117.7(2) ?
C4 N11 C1 . . 106.6(2) ?
C4 N11 Zn . . 127.32(17) ?
C1 N11 Zn . . 126.01(17) ?
C6 N12 C9 . . 106.9(2) ?
C6 N12 Zn . . 126.79(17) ?
C9 N12 Zn . . 126.08(18) ?
C18 C13 C14 . . 118.8(2) ?
C18 C13 C5 . . 121.6(2) ?
C14 C13 C5 . . 119.7(2) ?
C15 C14 C13 . . 120.4(3) ?
C15 C14 H14 . . 119.8 ?
C13 C14 H14 . . 119.8 ?
C14 C15 C16 . . 120.5(2) ?
C14 C15 H15 . . 119.7 ?
C16 C15 H15 . . 119.7 ?
C15 C16 C17 . . 119.5(2) ?
C15 C16 C19 . . 118.4(2) ?
C17 C16 C19 . . 122.1(3) ?
C18 C17 C16 . . 120.0(3) ?
C18 C17 H17 . . 120.0 ?
C16 C17 H17 . . 120.0 ?
C17 C18 C13 . . 120.8(2) ?
C17 C18 H18 . . 119.6 ?
C13 C18 H18 . . 119.6 ?
O20 C19 O21 . . 123.1(3) ?
O20 C19 C16 . . 124.4(3) ?
O21 C19 C16 . . 112.5(2) ?
C19 O21 C22 . . 116.2(2) ?
O21 C22 H22A . . 109.5 ?
O21 C22 H22B . . 109.5 ?
H22A C22 H22B . . 109.5 ?
O21 C22 H22C . . 109.5 ?
H22A C22 H22C . . 109.5 ?
H22B C22 H22C . . 109.5 ?
C28 C23 C24 . . 118.8(2) ?
C28 C23 C10 . . 121.8(2) ?
C24 C23 C10 . . 119.4(2) ?
C25 C24 C23 . . 120.7(3) ?
C25 C24 H24 . . 119.7 ?
C23 C24 H24 . . 119.7 ?
C24 C25 C26 . . 120.2(3) ?
C24 C25 H25 . . 119.9 ?
C26 C25 H25 . . 119.9 ?
C27 C26 C25 . . 119.3(2) ?
C27 C26 C29 . . 119.0(2) ?
C25 C26 C29 . . 121.6(2) ?
C28 C27 C26 . . 120.2(2) ?
C28 C27 H27 . . 119.9 ?
C26 C27 H27 . . 119.9 ?
C23 C28 C27 . . 120.8(2) ?
C23 C28 H28 . . 119.6 ?
C27 C28 H28 . . 119.6 ?
O30 C29 O31 . . 123.9(2) ?
O30 C29 C26 . . 124.2(2) ?
O31 C29 C26 . . 111.9(2) ?
C29 O31 C32 . . 115.7(2) ?
O31 C32 H32A . . 109.5 ?
O31 C32 H32B . . 109.5 ?
H32A C32 H32B . . 109.5 ?
O31 C32 H32C . . 109.5 ?
H32A C32 H32C . . 109.5 ?
H32B C32 H32C . . 109.5 ?
O33 C34 N36 . . 119.6(4) ?
O33 C34 C35 . . 120.4(4) ?
N36 C34 C35 . . 120.0(4) ?
C34 C35 H35A . . 109.5 ?
C34 C35 H35B . . 109.5 ?
H35A C35 H35B . . 109.5 ?
C34 C35 H35C . . 109.5 ?
H35A C35 H35C . . 109.5 ?
H35B C35 H35C . . 109.5 ?
C34 N36 C37 . . 120.9(3) ?
C34 N36 C38 . . 123.0(3) ?
C37 N36 C38 . . 115.9(3) ?
N36 C37 H37A . . 109.5 ?
N36 C37 H37B . . 109.5 ?
H37A C37 H37B . . 109.5 ?
N36 C37 H37C . . 109.5 ?
H37A C37 H37C . . 109.5 ?
H37B C37 H37C . . 109.5 ?
N36 C38 H38A . . 109.5 ?
N36 C38 H38B . . 109.5 ?
H38A C38 H38B . . 109.5 ?
N36 C38 H38C . . 109.5 ?
H38A C38 H38C . . 109.5 ?
H38B C38 H38C . . 109.5 ?

loop_
_geom_bond_atom_site_label_1
_geom_bond_atom_site_label_2
_geom_bond_site_symmetry_2
_geom_bond_distance
_geom_bond_publ_flag
Zn N11 . 2.039(2) yes
Zn N11 3_666 2.039(2) ?
Zn N12 3_666 2.061(2) ?
Zn N12 . 2.061(2) yes
Zn O30 2_655 2.540(2) yes
Zn O30 4_566 2.540(2) ?
C1 N11 . 1.377(3) ?
C1 C10 3_666 1.398(4) ?
C1 C2 . 1.440(4) ?
C2 C3 . 1.352(4) ?
C2 H2 . 0.9500 ?
C3 C4 . 1.442(4) ?
C3 H3 . 0.9500 ?
C4 N11 . 1.372(3) ?
C4 C5 . 1.413(3) ?
C5 C6 . 1.403(4) ?
C5 C13 . 1.493(4) ?
C6 N12 . 1.370(3) ?
C6 C7 . 1.447(3) ?
C7 C8 . 1.357(4) ?
C7 H7 . 0.9500 ?
C8 C9 . 1.445(4) ?
C8 H8 . 0.9500 ?
C9 N12 . 1.374(3) ?
C9 C10 . 1.401(4) ?
C10 C1 3_666 1.398(4) ?
C10 C23 . 1.505(3) ?
C13 C18 . 1.393(4) ?
C13 C14 . 1.403(4) ?
C14 C15 . 1.383(4) ?
C14 H14 . 0.9500 ?
C15 C16 . 1.389(4) ?
C15 H15 . 0.9500 ?
C16 C17 . 1.397(4) ?
C16 C19 . 1.484(4) ?
C17 C18 . 1.387(4) ?
C17 H17 . 0.9500 ?
C18 H18 . 0.9500 ?
C19 O20 . 1.210(3) ?
C19 O21 . 1.336(3) ?
O21 C22 . 1.447(3) ?
C22 H22A . 0.9800 ?
C22 H22B . 0.9800 ?
C22 H22C . 0.9800 ?
C23 C28 . 1.385(4) ?
C23 C24 . 1.396(4) ?
C24 C25 . 1.382(4) ?
C24 H24 . 0.9500 ?
C25 C26 . 1.393(4) ?
C25 H25 . 0.9500 ?
C26 C27 . 1.389(4) ?
C26 C29 . 1.488(4) ?
C27 C28 . 1.386(4) ?
C27 H27 . 0.9500 ?
C28 H28 . 0.9500 ?
C29 O30 . 1.211(3) ?
C29 O31 . 1.340(3) ?
O31 C32 . 1.447(3) ?
C32 H32A . 0.9800 ?
C32 H32B . 0.9800 ?
C32 H32C . 0.9800 ?
O33 C34 . 1.264(5) ?
C34 N36 . 1.313(5) ?
C34 C35 . 1.486(5) ?
C35 H35A . 0.9800 ?
C35 H35B . 0.9800 ?
C35 H35C . 0.9800 ?
N36 C37 . 1.466(4) ?
N36 C38 . 1.468(5) ?
C37 H37A . 0.9800 ?
C37 H37B . 0.9800 ?
C37 H37C . 0.9800 ?
C38 H38A . 0.9800 ?
C38 H38B . 0.9800 ?
C38 H38C . 0.9800 ?
